data_7211379
loop_
_publ_author_name
'Gu, Jin-Zhong'
'Kirillov, Alexander M.'
'Wu, Jiang'
'Lv, Dong-Yu'
'Tang, Yu'
'Wu, Jin-Cai'

_publ_section_title
;
 Synthesis, structural versatility, luminescent and magnetic properties of
 a series of coordination polymers constructed from
 biphenyl-2,4,4&#x2032;-tricarboxylate and different N-donor ligands
;
_journal_issue 47
_journal_name_full CrystEngComm
_journal_page_first 10287
_journal_paper_doi 10.1039/c3ce41457d
_journal_volume 15
_journal_year 2013
_chemical_formula_sum 'C55 H48 N5 Ni3 O19'
_chemical_formula_weight 1259.11
_chemical_name_systematic
;
?
;
_space_group_IT_number 2
_symmetry_cell_setting triclinic
_symmetry_space_group_name_Hall '-P 1'
_symmetry_space_group_name_H-M 'P -1'
_atom_sites_solution_hydrogens geom
_atom_sites_solution_primary direct
_atom_sites_solution_secondary difmap
_audit_creation_method SHELXL-97
_cell_angle_alpha 112.258(5)
_cell_angle_beta 104.013(4)
_cell_angle_gamma 96.650(4)
_cell_formula_units_Z 2
_cell_length_a 13.1440(5)
_cell_length_b 16.1395(8)
_cell_length_c 17.3653(9)
_cell_measurement_temperature 293(2)
_cell_volume 3218.3(3)
_computing_cell_refinement 'Bruker SAINT'
_computing_data_collection 'Bruker APEX2'
_computing_data_reduction 'Bruker SAINT'
_computing_molecular_graphics 'Bruker SHELXTL'
_computing_publication_material 'Bruker SHELXTL'
_computing_structure_refinement 'SHELXL-97 (Sheldrick, 2008)'
_computing_structure_solution 'SHELXS-97 (Sheldrick, 2008)'
_diffrn_ambient_temperature 293(2)
_diffrn_measured_fraction_theta_full 0.998
_diffrn_measured_fraction_theta_max 0.998
_diffrn_measurement_device_type 'Bruker APEX-II CCD'
_diffrn_measurement_method '\f and \w scans'
_diffrn_radiation_monochromator graphite
_diffrn_radiation_source 'fine-focus sealed tube'
_diffrn_radiation_type MoK\a
_diffrn_radiation_wavelength 0.71073
_diffrn_reflns_av_R_equivalents 0.0683
_diffrn_reflns_av_sigmaI/netI 0.1287
_diffrn_reflns_limit_h_max 15
_diffrn_reflns_limit_h_min -15
_diffrn_reflns_limit_k_max 19
_diffrn_reflns_limit_k_min -19
_diffrn_reflns_limit_l_max 21
_diffrn_reflns_limit_l_min -20
_diffrn_reflns_number 24474
_diffrn_reflns_theta_full 25.50
_diffrn_reflns_theta_max 25.50
_diffrn_reflns_theta_min 2.90
_exptl_absorpt_coefficient_mu 0.938
_exptl_absorpt_correction_T_max 0.8494
_exptl_absorpt_correction_T_min 0.7792
_exptl_absorpt_correction_type multi-scan
_exptl_crystal_colour green
_exptl_crystal_density_diffrn 1.299
_exptl_crystal_density_method 'not measured'
_exptl_crystal_description block
_exptl_crystal_F_000 1298
_exptl_crystal_size_max 0.28
_exptl_crystal_size_mid 0.20
_exptl_crystal_size_min 0.18
_platon_squeeze_details
;
;
_refine_diff_density_max 1.057
_refine_diff_density_min -0.698
_refine_diff_density_rms 0.131
_refine_ls_extinction_coef 0.0100(7)
_refine_ls_extinction_expression Fc^*^=kFc[1+0.001xFc^2^\l^3^/sin(2\q)]^-1/4^
_refine_ls_extinction_method SHELXL
_refine_ls_goodness_of_fit_ref 1.026
_refine_ls_hydrogen_treatment constr
_refine_ls_matrix_type full
_refine_ls_number_parameters 740
_refine_ls_number_reflns 11961
_refine_ls_number_restraints 0
_refine_ls_restrained_S_all 1.026
_refine_ls_R_factor_all 0.1097
_refine_ls_R_factor_gt 0.0688
_refine_ls_shift/su_max 0.000
_refine_ls_shift/su_mean 0.000
_refine_ls_structure_factor_coef Fsqd
_refine_ls_weighting_details 'calc w=1/[\s^2^(Fo^2^)+(0.0714P)^2^+0.0000P] where P=(Fo^2^+2Fc^2^)/3'
_refine_ls_weighting_scheme calc
_refine_ls_wR_factor_gt 0.1639
_refine_ls_wR_factor_ref 0.1911
_reflns_number_gt 7295
_reflns_number_total 11961
_reflns_threshold_expression >2sigma(I)
_cod_data_source_file c3ce41457d.txt
_cod_data_source_block ni
_cod_depositor_comments
;
The following automatic conversions were performed:

'_symmetry_cell_setting' value 'Triclinic' changed to 'triclinic'
according to /home/saulius/struct/CIF-dictionaries/cif_core.dic
dictionary named 'cif_core.dic' version 2.4.2 from 2011-04-26.

Automatic conversion script
Id: cif_fix_values 1891 2012-01-12 08:04:46Z andrius 
;
_cod_original_sg_symbol_H-M P-1
_cod_database_code 7211379

loop_
_symmetry_equiv_pos_as_xyz
'x, y, z'
'-x, -y, -z'

loop_
_atom_site_label
_atom_site_type_symbol
_atom_site_fract_x
_atom_site_fract_y
_atom_site_fract_z
_atom_site_U_iso_or_equiv
_atom_site_adp_type
_atom_site_occupancy
_atom_site_symmetry_multiplicity
_atom_site_calc_flag
_atom_site_refinement_flags
Ni1 Ni 0.91930(5) 0.27195(4) 0.30179(4) 0.0219(2) Uani 1 1 d .
Ni2 Ni 1.12297(5) 0.27285(4) 0.22965(4) 0.0247(2) Uani 1 1 d .
Ni3 Ni 0.32717(5) -0.27267(4) 0.32222(4) 0.0245(2) Uani 1 1 d .
O1 O 1.0287(3) 0.3699(2) 0.2754(2) 0.0226(8) Uani 1 1 d .
O2 O 1.0977(3) 0.4684(2) 0.2303(2) 0.0327(9) Uani 1 1 d .
O3 O 1.0143(3) 0.6561(2) 0.5643(2) 0.0255(8) Uani 1 1 d .
O4 O 0.8734(3) 0.7169(3) 0.5339(3) 0.0510(12) Uani 1 1 d .
O5 O 0.8324(6) 0.2475(4) -0.1613(3) 0.122(3) Uani 1 1 d .
O6 O 0.7383(3) 0.3419(2) -0.1898(2) 0.0321(9) Uani 1 1 d .
O7 O 0.8561(3) 0.2081(2) 0.1711(2) 0.0253(8) Uani 1 1 d .
O8 O 0.9974(3) 0.1929(2) 0.1203(2) 0.0281(9) Uani 1 1 d .
O9 O 0.9159(3) -0.0597(3) -0.2017(3) 0.0440(11) Uani 1 1 d .
O10 O 0.8021(3) -0.1677(2) -0.1911(2) 0.0298(9) Uani 1 1 d .
O11 O 0.3074(3) -0.2993(3) -0.4970(2) 0.0345(9) Uani 1 1 d .
O12 O 0.3929(3) -0.2095(2) -0.5439(2) 0.0310(9) Uani 1 1 d .
O13 O 1.0546(3) 0.2166(2) 0.2999(2) 0.0237(8) Uani 1 1 d .
H1W H 1.0256 0.1595 0.2683 0.028 Uiso 1 1 d R
H2W H 1.0938 0.2314 0.3533 0.028 Uiso 1 1 d R
O14 O 1.1813(3) 0.3290(3) 0.1536(3) 0.0434(11) Uani 1 1 d .
H3W H 1.1557 0.3733 0.1548 0.052 Uiso 1 1 d R
H4W H 1.1263 0.2884 0.1433 0.052 Uiso 1 1 d R
O15 O 0.1978(3) -0.3447(2) 0.3369(2) 0.0338(9) Uani 1 1 d .
H5W H 0.1814 -0.3983 0.3003 0.041 Uiso 1 1 d R
H6W H 0.2289 -0.3361 0.3894 0.041 Uiso 1 1 d R
O16 O 0.2397(4) -0.1687(3) 0.3306(3) 0.0506(12) Uani 1 1 d .
H7W H 0.2000 -0.1921 0.2776 0.061 Uiso 1 1 d R
H8W H 0.2839 -0.1808 0.3672 0.061 Uiso 1 1 d R
O17 O 0.0692(8) 0.2608(8) 0.9639(6) 0.223(5) Uani 1 1 d .
H9W H 0.1016 0.2792 1.0182 0.267 Uiso 1 1 d R
H10W H 0.0076 0.2566 0.9509 0.267 Uiso 1 1 d R
O18 O 0.0721(13) 0.8078(13) 0.3952(11) 0.395(11) Uani 1 1 d .
H11W H 0.1061 0.7659 0.3792 0.474 Uiso 1 1 d R
H12W H 0.1238 0.8159 0.3755 0.474 Uiso 1 1 d R
O19 O 0.0348(18) 0.1147(10) 0.8406(11) 0.494(18) Uani 1 1 d .
H13W H -0.0013 0.0616 0.8277 0.593 Uiso 1 1 d R
H14W H 0.0663 0.1664 0.8837 0.593 Uiso 1 1 d R
N1 N 0.8337(3) 0.1585(3) 0.3109(3) 0.0292(11) Uani 1 1 d .
N2 N 0.4528(4) -0.1841(3) 0.3176(3) 0.0341(11) Uani 1 1 d .
N3 N 0.7907(3) 0.3392(3) 0.3048(3) 0.0268(10) Uani 1 1 d .
N4 N 0.4218(3) 0.6294(3) 0.3154(3) 0.0299(11) Uani 1 1 d .
N5 N 1.2601(3) 0.3540(3) 0.3332(3) 0.0291(11) Uani 1 1 d .
C1 C 1.0324(4) 0.4425(3) 0.2627(3) 0.0219(11) Uani 1 1 d .
C2 C 0.9633(4) 0.5083(3) 0.2945(3) 0.0209(11) Uani 1 1 d .
C3 C 0.9777(4) 0.5511(3) 0.3831(3) 0.0248(12) Uani 1 1 d .
H3 H 1.0213 0.5326 0.4214 0.030 Uiso 1 1 calc R
C4 C 0.9265(4) 0.6227(4) 0.4154(3) 0.0268(12) Uani 1 1 d .
C5 C 0.8604(4) 0.6480(4) 0.3566(4) 0.0334(14) Uani 1 1 d .
H5 H 0.8264 0.6955 0.3772 0.040 Uiso 1 1 calc R
C6 C 0.8451(5) 0.6038(4) 0.2690(4) 0.0396(15) Uani 1 1 d .
H6 H 0.8004 0.6221 0.2311 0.048 Uiso 1 1 calc R
C7 C 0.8940(4) 0.5321(4) 0.2344(3) 0.0289(13) Uani 1 1 d .
C8 C 0.8714(4) 0.4804(4) 0.1392(4) 0.0294(13) Uani 1 1 d .
C9 C 0.8711(5) 0.5229(4) 0.0826(4) 0.0438(16) Uani 1 1 d .
H9 H 0.8872 0.5868 0.1055 0.053 Uiso 1 1 calc R
C10 C 0.8473(5) 0.4723(4) -0.0069(4) 0.0417(15) Uani 1 1 d .
H10 H 0.8441 0.5023 -0.0435 0.050 Uiso 1 1 calc R
C11 C 0.8281(5) 0.3767(4) -0.0421(4) 0.0355(14) Uani 1 1 d .
C13 C 0.8517(4) 0.3836(4) 0.1020(4) 0.0315(13) Uani 1 1 d .
H13 H 0.8527 0.3523 0.1374 0.038 Uiso 1 1 calc R
C14 C 0.9384(4) 0.6689(4) 0.5122(3) 0.0273(12) Uani 1 1 d .
C15 C 0.7993(6) 0.3182(5) -0.1385(4) 0.0474(17) Uani 1 1 d .
C16 C 0.7770(6) 0.0824(4) 0.2393(5) 0.055(2) Uani 1 1 d .
H16A H 0.7834 0.0786 0.1859 0.066 Uiso 1 1 calc R
C17 C 0.7113(6) 0.0106(4) 0.2377(4) 0.054(2) Uani 1 1 d .
H17 H 0.6736 -0.0397 0.1852 0.065 Uiso 1 1 calc R
C18 C 0.7014(5) 0.0138(4) 0.3170(4) 0.0336(14) Uani 1 1 d .
C19 C 0.7635(5) 0.0890(4) 0.3920(4) 0.0436(16) Uani 1 1 d .
H19 H 0.7625 0.0926 0.4466 0.052 Uiso 1 1 calc R
C20 C 0.8268(5) 0.1585(4) 0.3858(4) 0.0396(15) Uani 1 1 d .
H20 H 0.8676 0.2087 0.4375 0.047 Uiso 1 1 calc R
C21 C 0.6202(5) -0.0580(4) 0.3181(4) 0.0366(14) Uani 1 1 d .
C22 C 0.5773(6) -0.1457(5) 0.2500(5) 0.066(2) Uani 1 1 d .
H22A H 0.6032 -0.1639 0.2022 0.079 Uiso 1 1 calc R
C23 C 0.4968(6) -0.2048(5) 0.2537(5) 0.060(2) Uani 1 1 d .
H23A H 0.4714 -0.2634 0.2081 0.072 Uiso 1 1 calc R
C24 C 0.4933(5) -0.1020(4) 0.3828(4) 0.0416(16) Uani 1 1 d .
H24A H 0.4655 -0.0864 0.4295 0.050 Uiso 1 1 calc R
C25 C 0.5757(5) -0.0370(4) 0.3857(4) 0.0414(16) Uani 1 1 d .
H25A H 0.6006 0.0205 0.4330 0.050 Uiso 1 1 calc R
C26 C 0.8990(4) 0.1757(3) 0.1120(3) 0.0221(11) Uani 1 1 d .
C27 C 0.8256(4) 0.1086(3) 0.0245(3) 0.0248(12) Uani 1 1 d .
C28 C 0.8648(4) 0.0514(4) -0.0375(3) 0.0292(13) Uani 1 1 d .
H28 H 0.9387 0.0561 -0.0252 0.035 Uiso 1 1 calc R
C29 C 0.7949(4) -0.0135(4) -0.1185(4) 0.0298(13) Uani 1 1 d .
C30 C 0.6842(4) -0.0172(4) -0.1412(4) 0.0321(13) Uani 1 1 d .
C31 C 0.6460(4) 0.0397(4) -0.0773(4) 0.0431(17) Uani 1 1 d .
H31 H 0.5724 0.0366 -0.0900 0.052 Uiso 1 1 calc R
C32 C 0.7141(4) 0.1007(4) 0.0042(4) 0.0375(15) Uani 1 1 d .
H32 H 0.6858 0.1368 0.0459 0.045 Uiso 1 1 calc R
C33 C 0.8412(4) -0.0864(4) -0.1752(4) 0.0341(14) Uani 1 1 d .
C34 C 0.6105(4) -0.0775(4) -0.2288(4) 0.0332(14) Uani 1 1 d .
C35 C 0.6305(4) -0.0758(4) -0.3034(4) 0.0378(15) Uani 1 1 d .
H35 H 0.6945 -0.0393 -0.2976 0.045 Uiso 1 1 calc R
C36 C 0.5585(5) -0.1266(4) -0.3849(4) 0.0352(14) Uani 1 1 d .
H36 H 0.5741 -0.1236 -0.4334 0.042 Uiso 1 1 calc R
C37 C 0.4626(4) -0.1825(3) -0.3966(3) 0.0250(12) Uani 1 1 d .
C38 C 0.4421(4) -0.1886(4) -0.3240(4) 0.0310(13) Uani 1 1 d .
H38 H 0.3799 -0.2286 -0.3312 0.037 Uiso 1 1 calc R
C39 C 0.5138(4) -0.1355(4) -0.2403(4) 0.0366(14) Uani 1 1 d .
H39 H 0.4979 -0.1383 -0.1918 0.044 Uiso 1 1 calc R
C40 C 0.3813(4) -0.2348(3) -0.4852(3) 0.0250(12) Uani 1 1 d .
C41 C 0.7920(4) 0.4079(4) 0.3772(3) 0.0285(12) Uani 1 1 d .
H41 H 0.8453 0.4193 0.4286 0.034 Uiso 1 1 calc R
C42 C 0.7208(4) 0.4635(4) 0.3821(4) 0.0345(14) Uani 1 1 d .
H42 H 0.7287 0.5125 0.4350 0.041 Uiso 1 1 calc R
C43 C 0.6356(4) 0.4463(4) 0.3072(4) 0.0296(13) Uani 1 1 d .
C44 C 0.6299(4) 0.3703(4) 0.2324(4) 0.0371(15) Uani 1 1 d .
H44 H 0.5738 0.3536 0.1811 0.044 Uiso 1 1 calc R
C45 C 0.7065(4) 0.3195(4) 0.2338(4) 0.0339(14) Uani 1 1 d .
H45 H 0.6999 0.2686 0.1826 0.041 Uiso 1 1 calc R
C46 C 0.5612(4) 0.5084(4) 0.3100(4) 0.0300(13) Uani 1 1 d .
C47 C 0.5930(4) 0.5999(4) 0.3704(4) 0.0364(14) Uani 1 1 d .
H47 H 0.6621 0.6228 0.4103 0.044 Uiso 1 1 calc R
C48 C 0.5236(4) 0.6560(4) 0.3713(4) 0.0355(14) Uani 1 1 d .
H48 H 0.5474 0.7168 0.4130 0.043 Uiso 1 1 calc R
C49 C 0.3904(5) 0.5419(4) 0.2577(4) 0.0359(14) Uani 1 1 d .
H49 H 0.3209 0.5216 0.2186 0.043 Uiso 1 1 calc R
C50 C 0.4547(4) 0.4790(4) 0.2521(4) 0.0341(14) Uani 1 1 d .
H50 H 0.4282 0.4182 0.2109 0.041 Uiso 1 1 calc R
C51 C 1.2679(4) 0.4438(4) 0.3821(4) 0.0422(16) Uani 1 1 d .
H51 H 1.2073 0.4675 0.3722 0.051 Uiso 1 1 calc R
C52 C 1.3603(4) 0.5017(4) 0.4453(4) 0.0356(15) Uani 1 1 d .
H52 H 1.3618 0.5636 0.4751 0.043 Uiso 1 1 calc R
C53 C 1.4496(4) 0.4702(3) 0.4649(4) 0.0261(12) Uani 1 1 d .
C54 C 1.4428(5) 0.3787(4) 0.4148(4) 0.0523(19) Uani 1 1 d .
H54 H 1.5024 0.3538 0.4247 0.063 Uiso 1 1 calc R
C55 C 1.3486(5) 0.3240(4) 0.3505(5) 0.055(2) Uani 1 1 d .
H55 H 1.3470 0.2628 0.3176 0.067 Uiso 1 1 calc R
C100 C 0.8311(5) 0.3354(4) 0.0136(4) 0.0392(15) Uani 1 1 d .
H100 H 0.8187 0.2716 -0.0095 0.047 Uiso 1 1 calc R

loop_
_atom_site_aniso_label
_atom_site_aniso_U_11
_atom_site_aniso_U_22
_atom_site_aniso_U_33
_atom_site_aniso_U_23
_atom_site_aniso_U_13
_atom_site_aniso_U_12
Ni1 0.0205(4) 0.0233(4) 0.0161(4) 0.0026(3) 0.0055(3) 0.0042(3)
Ni2 0.0187(4) 0.0238(4) 0.0199(4) -0.0005(3) 0.0032(3) 0.0017(3)
Ni3 0.0259(4) 0.0248(4) 0.0177(4) 0.0065(3) 0.0036(3) 0.0026(3)
O1 0.0210(18) 0.0213(19) 0.0194(19) 0.0037(16) 0.0043(16) 0.0032(16)
O2 0.031(2) 0.033(2) 0.033(2) 0.0102(19) 0.0162(19) 0.0069(19)
O3 0.0285(19) 0.026(2) 0.0162(19) 0.0046(17) 0.0042(17) 0.0077(17)
O4 0.053(3) 0.070(3) 0.021(2) 0.005(2) 0.008(2) 0.039(3)
O5 0.232(8) 0.118(5) 0.023(3) 0.020(3) 0.023(4) 0.136(6)
O6 0.040(2) 0.034(2) 0.017(2) 0.0070(18) 0.0030(18) 0.0136(19)
O7 0.0229(18) 0.029(2) 0.0131(18) 0.0001(16) 0.0036(16) 0.0020(17)
O8 0.0177(18) 0.032(2) 0.023(2) 0.0015(17) 0.0047(16) 0.0013(17)
O9 0.043(2) 0.030(2) 0.048(3) 0.001(2) 0.022(2) 0.004(2)
O10 0.0201(18) 0.021(2) 0.032(2) -0.0017(18) 0.0041(17) -0.0003(17)
O11 0.039(2) 0.032(2) 0.019(2) 0.0053(18) 0.0015(18) -0.006(2)
O12 0.031(2) 0.034(2) 0.016(2) 0.0055(18) 0.0000(17) -0.0028(18)
O13 0.0229(18) 0.0227(19) 0.0189(19) 0.0017(16) 0.0052(16) 0.0081(16)
O14 0.044(2) 0.035(2) 0.049(3) 0.010(2) 0.025(2) 0.004(2)
O15 0.031(2) 0.034(2) 0.020(2) 0.0036(18) 0.0007(17) -0.0043(19)
O16 0.068(3) 0.049(3) 0.025(2) 0.010(2) -0.001(2) 0.030(2)
O17 0.207(10) 0.255(12) 0.123(9) 0.016(8) 0.048(8) -0.015(9)
O18 0.302(18) 0.48(3) 0.37(2) 0.16(2) 0.119(18) -0.009(19)
O19 0.74(4) 0.244(16) 0.32(2) -0.029(15) 0.28(2) -0.25(2)
N1 0.028(2) 0.025(3) 0.028(3) 0.008(2) 0.007(2) -0.002(2)
N2 0.039(3) 0.030(3) 0.026(3) 0.008(2) 0.008(2) -0.001(2)
N3 0.022(2) 0.031(3) 0.023(3) 0.008(2) 0.005(2) 0.005(2)
N4 0.023(2) 0.035(3) 0.030(3) 0.014(2) 0.005(2) 0.007(2)
N5 0.019(2) 0.031(3) 0.024(3) 0.004(2) -0.002(2) 0.006(2)
C1 0.023(3) 0.019(3) 0.016(3) 0.003(2) 0.001(2) 0.004(2)
C2 0.024(3) 0.019(3) 0.018(3) 0.008(2) 0.005(2) 0.002(2)
C3 0.028(3) 0.027(3) 0.017(3) 0.007(2) 0.008(2) 0.007(3)
C4 0.028(3) 0.030(3) 0.012(3) 0.001(2) 0.003(2) 0.005(3)
C5 0.038(3) 0.031(3) 0.024(3) 0.005(3) 0.005(3) 0.016(3)
C6 0.048(4) 0.041(4) 0.028(3) 0.014(3) 0.005(3) 0.019(3)
C7 0.035(3) 0.030(3) 0.018(3) 0.008(3) 0.006(3) 0.008(3)
C8 0.027(3) 0.038(3) 0.024(3) 0.014(3) 0.006(3) 0.011(3)
C9 0.066(4) 0.039(4) 0.018(3) 0.007(3) 0.006(3) 0.013(3)
C10 0.057(4) 0.047(4) 0.027(3) 0.022(3) 0.013(3) 0.016(3)
C11 0.038(3) 0.041(4) 0.027(3) 0.013(3) 0.006(3) 0.020(3)
C13 0.041(3) 0.025(3) 0.023(3) 0.012(3) 0.002(3) 0.001(3)
C14 0.029(3) 0.026(3) 0.014(3) -0.001(2) 0.003(2) 0.004(3)
C15 0.065(4) 0.056(4) 0.026(3) 0.016(3) 0.015(3) 0.031(4)
C16 0.079(5) 0.040(4) 0.040(4) 0.008(3) 0.030(4) -0.005(4)
C17 0.083(5) 0.024(3) 0.040(4) 0.002(3) 0.025(4) -0.018(3)
C18 0.039(3) 0.025(3) 0.037(4) 0.011(3) 0.017(3) 0.005(3)
C19 0.049(4) 0.047(4) 0.043(4) 0.027(4) 0.019(3) 0.002(3)
C20 0.034(3) 0.043(4) 0.032(4) 0.012(3) 0.006(3) -0.001(3)
C21 0.039(3) 0.033(3) 0.038(4) 0.012(3) 0.017(3) 0.009(3)
C22 0.086(6) 0.046(4) 0.056(5) 0.002(4) 0.051(5) -0.012(4)
C23 0.079(5) 0.039(4) 0.050(5) 0.002(4) 0.036(4) -0.011(4)
C24 0.057(4) 0.031(4) 0.045(4) 0.015(3) 0.032(4) 0.007(3)
C25 0.050(4) 0.028(3) 0.041(4) 0.007(3) 0.021(3) 0.007(3)
C26 0.025(3) 0.018(3) 0.019(3) 0.005(2) 0.004(2) 0.006(2)
C27 0.021(3) 0.018(3) 0.023(3) 0.000(2) 0.003(2) -0.001(2)
C28 0.021(3) 0.031(3) 0.021(3) 0.001(3) 0.000(2) 0.002(3)
C29 0.024(3) 0.030(3) 0.026(3) 0.003(3) 0.007(3) 0.006(3)
C30 0.023(3) 0.033(3) 0.021(3) -0.003(3) 0.001(2) 0.003(3)
C31 0.018(3) 0.053(4) 0.025(3) -0.013(3) -0.002(3) 0.008(3)
C32 0.026(3) 0.040(4) 0.023(3) -0.009(3) 0.005(3) 0.008(3)
C33 0.019(3) 0.039(4) 0.024(3) -0.003(3) 0.000(3) 0.003(3)
C34 0.025(3) 0.038(3) 0.025(3) 0.004(3) 0.001(3) 0.012(3)
C35 0.026(3) 0.034(3) 0.035(4) 0.002(3) 0.004(3) -0.007(3)
C36 0.042(3) 0.037(4) 0.017(3) 0.008(3) 0.003(3) 0.003(3)
C37 0.026(3) 0.026(3) 0.012(3) 0.002(2) -0.001(2) -0.001(3)
C38 0.018(3) 0.034(3) 0.024(3) 0.002(3) -0.001(2) -0.003(3)
C39 0.028(3) 0.044(4) 0.021(3) 0.001(3) 0.003(3) 0.004(3)
C40 0.029(3) 0.018(3) 0.019(3) 0.002(2) 0.005(2) 0.001(3)
C41 0.021(3) 0.036(3) 0.019(3) 0.005(3) 0.001(2) 0.005(3)
C42 0.037(3) 0.036(3) 0.024(3) 0.005(3) 0.010(3) 0.009(3)
C43 0.024(3) 0.033(3) 0.025(3) 0.007(3) 0.005(2) 0.008(3)
C44 0.023(3) 0.043(4) 0.029(3) 0.002(3) -0.001(3) 0.012(3)
C45 0.030(3) 0.039(3) 0.024(3) 0.006(3) 0.005(3) 0.011(3)
C46 0.030(3) 0.035(3) 0.022(3) 0.009(3) 0.005(3) 0.009(3)
C47 0.024(3) 0.043(4) 0.038(4) 0.014(3) 0.008(3) 0.008(3)
C48 0.032(3) 0.025(3) 0.038(4) 0.003(3) 0.007(3) 0.006(3)
C49 0.031(3) 0.030(3) 0.034(4) 0.007(3) -0.001(3) 0.011(3)
C50 0.029(3) 0.023(3) 0.036(4) 0.000(3) 0.005(3) 0.006(3)
C51 0.026(3) 0.028(3) 0.046(4) -0.005(3) -0.004(3) 0.010(3)
C52 0.022(3) 0.021(3) 0.036(4) -0.004(3) -0.011(3) 0.005(3)
C53 0.021(3) 0.016(3) 0.027(3) 0.000(2) 0.001(2) -0.001(2)
C54 0.030(3) 0.033(4) 0.054(5) -0.005(3) -0.016(3) 0.009(3)
C55 0.032(3) 0.019(3) 0.069(5) -0.011(3) -0.014(3) 0.001(3)
C100 0.052(4) 0.029(3) 0.026(3) 0.006(3) 0.002(3) 0.007(3)

loop_
_atom_type_symbol
_atom_type_description
_atom_type_scat_dispersion_real
_atom_type_scat_dispersion_imag
_atom_type_scat_source
H H 0.0000 0.0000 'International Tables Vol C Tables 4.2.6.8 and 6.1.1.4'
C C 0.0033 0.0016 'International Tables Vol C Tables 4.2.6.8 and 6.1.1.4'
N N 0.0061 0.0033 'International Tables Vol C Tables 4.2.6.8 and 6.1.1.4'
O O 0.0106 0.0060 'International Tables Vol C Tables 4.2.6.8 and 6.1.1.4'
Ni Ni 0.3393 1.1124 'International Tables Vol C Tables 4.2.6.8 and 6.1.1.4'

loop_
_geom_angle_atom_site_label_1
_geom_angle_atom_site_label_2
_geom_angle_atom_site_label_3
_geom_angle
_geom_angle_site_symmetry_1
_geom_angle_site_symmetry_3
O7 Ni1 O3 177.11(14) . 2_766
O7 Ni1 O13 92.28(13) . .
O3 Ni1 O13 88.68(13) 2_766 .
O7 Ni1 N3 88.59(15) . .
O3 Ni1 N3 90.21(15) 2_766 .
O13 Ni1 N3 174.80(15) . .
O7 Ni1 N1 89.26(16) . .
O3 Ni1 N1 93.43(16) 2_766 .
O13 Ni1 N1 92.03(15) . .
N3 Ni1 N1 93.10(16) . .
O7 Ni1 O1 84.72(13) . .
O3 Ni1 O1 92.85(13) 2_766 .
O13 Ni1 O1 77.05(12) . .
N3 Ni1 O1 97.93(14) . .
N1 Ni1 O1 167.27(14) . .
O8 Ni2 O10 85.88(14) . 2_755
O8 Ni2 N5 174.41(16) . .
O10 Ni2 N5 91.29(16) 2_755 .
O8 Ni2 O13 89.35(14) . .
O10 Ni2 O13 91.58(14) 2_755 .
N5 Ni2 O13 95.56(16) . .
O8 Ni2 O14 87.45(15) . .
O10 Ni2 O14 90.42(15) 2_755 .
N5 Ni2 O14 87.75(17) . .
O13 Ni2 O14 176.09(15) . .
O8 Ni2 O1 91.43(13) . .
O10 Ni2 O1 171.11(14) 2_755 .
N5 Ni2 O1 92.06(15) . .
O13 Ni2 O1 79.89(12) . .
O14 Ni2 O1 97.94(14) . .
O8 Ni2 H4W 65.3 . .
O10 Ni2 H4W 88.9 2_755 .
N5 Ni2 H4W 109.8 . .
O13 Ni2 H4W 154.6 . .
O14 Ni2 H4W 22.1 . .
O1 Ni2 H4W 97.7 . .
O6 Ni3 O12 176.97(15) 2_655 1_556
O6 Ni3 O15 89.41(15) 2_655 .
O12 Ni3 O15 88.88(14) 1_556 .
O6 Ni3 N2 94.90(17) 2_655 .
O12 Ni3 N2 87.07(16) 1_556 .
O15 Ni3 N2 172.42(16) . .
O6 Ni3 N4 87.18(16) 2_655 1_545
O12 Ni3 N4 90.53(17) 1_556 1_545
O15 Ni3 N4 96.28(16) . 1_545
N2 Ni3 N4 90.17(17) . 1_545
O6 Ni3 O16 93.82(15) 2_655 .
O12 Ni3 O16 88.58(15) 1_556 .
O15 Ni3 O16 86.72(16) . .
N2 Ni3 O16 86.77(18) . .
N4 Ni3 O16 176.85(17) 1_545 .
O6 Ni3 H8W 115.3 2_655 .
O12 Ni3 H8W 67.1 1_556 .
O15 Ni3 H8W 86.3 . .
N2 Ni3 H8W 86.2 . .
N4 Ni3 H8W 157.4 1_545 .
O16 Ni3 H8W 21.5 . .
C1 O1 Ni2 122.5(3) . .
C1 O1 Ni1 141.1(3) . .
Ni2 O1 Ni1 93.78(13) . .
C14 O3 Ni1 129.2(3) . 2_766
C15 O6 Ni3 128.0(4) . 2_655
C26 O7 Ni1 131.4(3) . .
C26 O8 Ni2 128.9(3) . .
C33 O10 Ni2 124.1(3) . 2_755
C40 O12 Ni3 131.3(3) . 1_554
Ni2 O13 Ni1 101.52(15) . .
Ni2 O13 H1W 109.9 . .
Ni1 O13 H1W 101.4 . .
Ni2 O13 H2W 115.9 . .
Ni1 O13 H2W 109.3 . .
H1W O13 H2W 116.7 . .
Ni2 O14 H3W 109.4 . .
Ni2 O14 H4W 45.8 . .
H3W O14 H4W 102.5 . .
Ni3 O15 H5W 109.5 . .
Ni3 O15 H6W 96.3 . .
H5W O15 H6W 115.4 . .
Ni3 O16 H7W 98.1 . .
Ni3 O16 H8W 44.9 . .
H7W O16 H8W 142.2 . .
H9W O17 H10W 116.1 . .
H11W O18 H12W 59.5 . .
H13W O19 H14W 142.2 . .
C20 N1 C16 115.0(5) . .
C20 N1 Ni1 123.5(4) . .
C16 N1 Ni1 121.4(4) . .
C24 N2 C23 116.5(5) . .
C24 N2 Ni3 118.7(4) . .
C23 N2 Ni3 124.8(4) . .
C41 N3 C45 115.7(5) . .
C41 N3 Ni1 120.9(4) . .
C45 N3 Ni1 123.3(4) . .
C49 N4 C48 116.0(5) . .
C49 N4 Ni3 124.7(4) . 1_565
C48 N4 Ni3 119.3(4) . 1_565
C55 N5 C51 115.7(5) . .
C55 N5 Ni2 122.4(4) . .
C51 N5 Ni2 121.6(4) . .
O2 C1 O1 123.4(4) . .
O2 C1 C2 115.4(4) . .
O1 C1 C2 120.9(4) . .
C3 C2 C7 121.3(5) . .
C3 C2 C1 119.0(5) . .
C7 C2 C1 119.3(4) . .
C2 C3 C4 119.9(5) . .
C2 C3 H3 120.0 . .
C4 C3 H3 120.0 . .
C5 C4 C3 118.9(5) . .
C5 C4 C14 120.1(5) . .
C3 C4 C14 120.9(5) . .
C6 C5 C4 120.6(5) . .
C6 C5 H5 119.7 . .
C4 C5 H5 119.7 . .
C5 C6 C7 122.2(6) . .
C5 C6 H6 118.9 . .
C7 C6 H6 118.9 . .
C6 C7 C2 117.0(5) . .
C6 C7 C8 122.0(5) . .
C2 C7 C8 121.0(5) . .
C9 C8 C13 117.0(5) . .
C9 C8 C7 123.0(5) . .
C13 C8 C7 120.0(5) . .
C10 C9 C8 121.7(6) . .
C10 C9 H9 119.1 . .
C8 C9 H9 119.1 . .
C9 C10 C11 120.1(6) . .
C9 C10 H10 120.0 . .
C11 C10 H10 120.0 . .
C100 C11 C10 118.0(5) . .
C100 C11 C15 119.4(5) . .
C10 C11 C15 122.5(5) . .
C100 C13 C8 120.0(5) . .
C100 C13 H13 120.0 . .
C8 C13 H13 120.0 . .
O4 C14 O3 125.6(5) . .
O4 C14 C4 117.3(5) . .
O3 C14 C4 117.1(4) . .
O5 C15 O6 124.4(6) . .
O5 C15 C11 117.5(6) . .
O6 C15 C11 118.0(5) . .
N1 C16 C17 125.7(6) . .
N1 C16 H16A 117.2 . .
C17 C16 H16A 117.2 . .
C16 C17 C18 118.4(6) . .
C16 C17 H17 120.8 . .
C18 C17 H17 120.8 . .
C19 C18 C17 117.0(5) . .
C19 C18 C21 122.3(6) . .
C17 C18 C21 120.5(6) . .
C20 C19 C18 119.6(6) . .
C20 C19 H19 120.2 . .
C18 C19 H19 120.2 . .
N1 C20 C19 124.1(6) . .
N1 C20 H20 117.9 . .
C19 C20 H20 117.9 . .
C25 C21 C22 115.9(5) . .
C25 C21 C18 120.2(5) . .
C22 C21 C18 123.7(5) . .
C23 C22 C21 119.7(6) . .
C23 C22 H22A 120.2 . .
C21 C22 H22A 120.2 . .
N2 C23 C22 124.5(6) . .
N2 C23 H23A 117.8 . .
C22 C23 H23A 117.8 . .
N2 C24 C25 123.5(6) . .
N2 C24 H24A 118.3 . .
C25 C24 H24A 118.3 . .
C21 C25 C24 120.0(6) . .
C21 C25 H25A 120.0 . .
C24 C25 H25A 120.0 . .
O8 C26 O7 126.4(5) . .
O8 C26 C27 117.0(4) . .
O7 C26 C27 116.6(4) . .
C28 C27 C32 118.5(5) . .
C28 C27 C26 121.2(4) . .
C32 C27 C26 120.3(4) . .
C27 C28 C29 120.9(5) . .
C27 C28 H28 119.6 . .
C29 C28 H28 119.6 . .
C28 C29 C30 120.6(5) . .
C28 C29 C33 117.5(5) . .
C30 C29 C33 121.4(5) . .
C31 C30 C29 117.4(5) . .
C31 C30 C34 120.6(5) . .
C29 C30 C34 122.0(5) . .
C32 C31 C30 121.9(5) . .
C32 C31 H31 119.0 . .
C30 C31 H31 119.0 . .
C31 C32 C27 120.4(5) . .
C31 C32 H32 119.8 . .
C27 C32 H32 119.8 . .
O10 C33 O9 126.2(5) . .
O10 C33 C29 116.0(5) . .
O9 C33 C29 117.8(5) . .
C35 C34 C39 117.7(5) . .
C35 C34 C30 121.2(5) . .
C39 C34 C30 121.1(5) . .
C36 C35 C34 121.6(5) . .
C36 C35 H35 119.2 . .
C34 C35 H35 119.2 . .
C35 C36 C37 121.1(5) . .
C35 C36 H36 119.5 . .
C37 C36 H36 119.5 . .
C36 C37 C38 118.8(5) . .
C36 C37 C40 121.3(5) . .
C38 C37 C40 119.9(5) . .
C37 C38 C39 120.5(5) . .
C37 C38 H38 119.7 . .
C39 C38 H38 119.7 . .
C38 C39 C34 120.2(6) . .
C38 C39 H39 119.9 . .
C34 C39 H39 119.9 . .
O11 C40 O12 124.6(5) . .
O11 C40 C37 119.4(5) . .
O12 C40 C37 116.0(4) . .
N3 C41 C42 124.7(5) . .
N3 C41 H41 117.6 . .
C42 C41 H41 117.6 . .
C41 C42 C43 119.9(5) . .
C41 C42 H42 120.1 . .
C43 C42 H42 120.1 . .
C44 C43 C42 115.4(5) . .
C44 C43 C46 124.0(5) . .
C42 C43 C46 120.7(5) . .
C45 C44 C43 120.4(5) . .
C45 C44 H44 119.8 . .
C43 C44 H44 119.8 . .
N3 C45 C44 123.7(5) . .
N3 C45 H45 118.1 . .
C44 C45 H45 118.1 . .
C47 C46 C50 116.3(5) . .
C47 C46 C43 121.2(5) . .
C50 C46 C43 122.5(5) . .
C48 C47 C46 120.2(5) . .
C48 C47 H47 119.9 . .
C46 C47 H47 119.9 . .
N4 C48 C47 124.3(5) . .
N4 C48 H48 117.9 . .
C47 C48 H48 117.9 . .
N4 C49 C50 124.1(5) . .
N4 C49 H49 118.0 . .
C50 C49 H49 118.0 . .
C49 C50 C46 119.1(5) . .
C49 C50 H50 120.5 . .
C46 C50 H50 120.5 . .
N5 C51 C52 123.4(5) . .
N5 C51 H51 118.3 . .
C52 C51 H51 118.3 . .
C53 C52 C51 120.8(5) . .
C53 C52 H52 119.6 . .
C51 C52 H52 119.6 . .
C52 C53 C54 116.1(5) . .
C52 C53 C53 122.6(6) . 2_866
C54 C53 C53 121.2(6) . 2_866
C55 C54 C53 120.6(6) . .
C55 C54 H54 119.7 . .
C53 C54 H54 119.7 . .
N5 C55 C54 123.3(5) . .
N5 C55 H55 118.4 . .
C54 C55 H55 118.4 . .
C11 C100 C13 123.1(5) . .
C11 C100 H100 118.4 . .
C13 C100 H100 118.4 . .

loop_
_geom_bond_atom_site_label_1
_geom_bond_atom_site_label_2
_geom_bond_distance
_geom_bond_site_symmetry_2
Ni1 O7 2.005(3) .
Ni1 O3 2.063(3) 2_766
Ni1 O13 2.082(3) .
Ni1 N3 2.113(4) .
Ni1 N1 2.115(4) .
Ni1 O1 2.263(3) .
Ni2 O8 2.032(3) .
Ni2 O10 2.035(3) 2_755
Ni2 N5 2.074(4) .
Ni2 O13 2.074(3) .
Ni2 O14 2.095(4) .
Ni2 O1 2.146(3) .
Ni2 H4W 1.6206 .
Ni3 O6 2.037(4) 2_655
Ni3 O12 2.054(3) 1_556
Ni3 O15 2.070(3) .
Ni3 N2 2.094(4) .
Ni3 N4 2.109(4) 1_545
Ni3 O16 2.121(4) .
Ni3 H8W 1.6332 .
O1 C1 1.269(6) .
O2 C1 1.247(6) .
O3 C14 1.267(6) .
O3 Ni1 2.063(3) 2_766
O4 C14 1.249(6) .
O5 C15 1.227(7) .
O6 C15 1.251(7) .
O6 Ni3 2.036(4) 2_655
O7 C26 1.259(6) .
O8 C26 1.252(6) .
O9 C33 1.277(6) .
O10 C33 1.251(6) .
O10 Ni2 2.035(3) 2_755
O11 C40 1.255(6) .
O12 C40 1.268(6) .
O12 Ni3 2.054(3) 1_554
O13 H1W 0.8544 .
O13 H2W 0.8680 .
O14 H3W 0.8200 .
O14 H4W 0.8510 .
O15 H5W 0.8200 .
O15 H6W 0.8536 .
O16 H7W 0.8492 .
O16 H8W 0.8489 .
O17 H9W 0.8499 .
O17 H10W 0.7734 .
O18 H11W 0.8507 .
O18 H12W 0.8500 .
O19 H13W 0.8486 .
O19 H14W 0.8508 .
N1 C20 1.327(7) .
N1 C16 1.339(7) .
N2 C24 1.315(7) .
N2 C23 1.324(7) .
N3 C41 1.319(6) .
N3 C45 1.344(7) .
N4 C49 1.327(7) .
N4 C48 1.355(7) .
N4 Ni3 2.109(4) 1_565
N5 C55 1.322(7) .
N5 C51 1.349(7) .
C1 C2 1.509(7) .
C2 C3 1.380(7) .
C2 C7 1.411(7) .
C3 C4 1.405(7) .
C3 H3 0.9300 .
C4 C5 1.390(7) .
C4 C14 1.519(7) .
C5 C6 1.363(7) .
C5 H5 0.9300 .
C6 C7 1.396(7) .
C6 H6 0.9300 .
C7 C8 1.475(7) .
C8 C9 1.395(8) .
C8 C13 1.410(7) .
C9 C10 1.388(8) .
C9 H9 0.9300 .
C10 C11 1.393(8) .
C10 H10 0.9300 .
C11 C100 1.362(8) .
C11 C15 1.500(8) .
C13 C100 1.371(8) .
C13 H13 0.9300 .
C16 C17 1.350(8) .
C16 H16A 0.9300 .
C17 C18 1.395(8) .
C17 H17 0.9300 .
C18 C19 1.377(8) .
C18 C21 1.491(8) .
C19 C20 1.372(8) .
C19 H19 0.9300 .
C20 H20 0.9300 .
C21 C25 1.383(8) .
C21 C22 1.394(8) .
C22 C23 1.371(8) .
C22 H22A 0.9300 .
C23 H23A 0.9300 .
C24 C25 1.395(8) .
C24 H24A 0.9300 .
C25 H25A 0.9300 .
C26 C27 1.488(7) .
C27 C28 1.379(7) .
C27 C32 1.400(7) .
C28 C29 1.398(7) .
C28 H28 0.9300 .
C29 C30 1.401(7) .
C29 C33 1.517(7) .
C30 C31 1.389(7) .
C30 C34 1.466(7) .
C31 C32 1.378(7) .
C31 H31 0.9300 .
C32 H32 0.9300 .
C34 C35 1.391(8) .
C34 C39 1.412(8) .
C35 C36 1.365(8) .
C35 H35 0.9300 .
C36 C37 1.385(7) .
C36 H36 0.9300 .
C37 C38 1.388(7) .
C37 C40 1.495(7) .
C38 C39 1.393(7) .
C38 H38 0.9300 .
C39 H39 0.9300 .
C41 C42 1.365(7) .
C41 H41 0.9300 .
C42 C43 1.405(7) .
C42 H42 0.9300 .
C43 C44 1.387(7) .
C43 C46 1.475(7) .
C44 C45 1.371(7) .
C44 H44 0.9300 .
C45 H45 0.9300 .
C46 C47 1.388(7) .
C46 C50 1.414(7) .
C47 C48 1.357(7) .
C47 H47 0.9300 .
C48 H48 0.9300 .
C49 C50 1.386(7) .
C49 H49 0.9300 .
C50 H50 0.9300 .
C51 C52 1.367(7) .
C51 H51 0.9300 .
C52 C53 1.352(7) .
C52 H52 0.9300 .
C53 C54 1.379(7) .
C53 C53 1.483(10) 2_866
C54 C55 1.375(8) .
C54 H54 0.9300 .
C55 H55 0.9300 .
C100 H100 0.9300 .

loop_
_geom_hbond_atom_site_label_D
_geom_hbond_atom_site_label_H
_geom_hbond_atom_site_label_A
_geom_hbond_distance_DH
_geom_hbond_distance_HA
_geom_hbond_distance_DA
_geom_hbond_angle_DHA
_geom_hbond_site_symmetry_A
O19 H14W O17 0.85 1.62 2.410(16) 153.7 .
O19 H13W O9 0.85 1.94 2.786(13) 179.9 1_456
O18 H12W O16 0.85 1.90 2.754(16) 178.7 1_565
O18 H11W O15 0.85 2.26 3.111(19) 179.5 1_565
O17 H10W O5 0.77 2.58 3.268(13) 149.2 1_456
O17 H9W O14 0.85 2.11 2.960(11) 178.3 1_456
O16 H8W O12 0.85 2.07 2.916(6) 179.3 1_556
O16 H7W O5 0.85 1.78 2.587(6) 157.0 2_655
O15 H6W O11 0.85 1.82 2.660(5) 170.3 1_556
O15 H5W O2 0.82 2.04 2.816(5) 159.0 1_445
O14 H4W O8 0.85 2.00 2.852(5) 179.4 .
O14 H3W O2 0.82 1.97 2.656(5) 140.5 .
O13 H2W O4 0.87 1.73 2.544(5) 155.4 2_766
O13 H1W O9 0.85 1.96 2.598(5) 130.9 2_755

loop_
_geom_torsion_atom_site_label_1
_geom_torsion_atom_site_label_2
_geom_torsion_atom_site_label_3
_geom_torsion_atom_site_label_4
_geom_torsion
_geom_torsion_site_symmetry_1
_geom_torsion_site_symmetry_4
O8 Ni2 O1 C1 -96.3(4) . .
O10 Ni2 O1 C1 -168.6(8) 2_755 .
N5 Ni2 O1 C1 79.4(4) . .
O13 Ni2 O1 C1 174.6(4) . .
O14 Ni2 O1 C1 -8.7(4) . .
O8 Ni2 O1 Ni1 68.99(14) . .
O10 Ni2 O1 Ni1 -3.3(10) 2_755 .
N5 Ni2 O1 Ni1 -115.37(16) . .
O13 Ni2 O1 Ni1 -20.09(13) . .
O14 Ni2 O1 Ni1 156.61(14) . .
O7 Ni1 O1 C1 86.7(5) . .
O3 Ni1 O1 C1 -91.8(5) 2_766 .
O13 Ni1 O1 C1 -179.8(5) . .
N3 Ni1 O1 C1 -1.2(5) . .
N1 Ni1 O1 C1 148.7(7) . .
O7 Ni1 O1 Ni2 -73.35(14) . .
O3 Ni1 O1 Ni2 108.21(14) 2_766 .
O13 Ni1 O1 Ni2 20.22(13) . .
N3 Ni1 O1 Ni2 -161.18(15) . .
N1 Ni1 O1 Ni2 -11.3(8) . .
O3 Ni1 O7 C26 88(3) 2_766 .
O13 Ni1 O7 C26 -21.4(4) . .
N3 Ni1 O7 C26 153.5(4) . .
N1 Ni1 O7 C26 -113.4(4) . .
O1 Ni1 O7 C26 55.4(4) . .
O10 Ni2 O8 C26 134.4(4) 2_755 .
N5 Ni2 O8 C26 -165.8(16) . .
O13 Ni2 O8 C26 42.7(4) . .
O14 Ni2 O8 C26 -135.0(4) . .
O1 Ni2 O8 C26 -37.2(4) . .
O8 Ni2 O13 Ni1 -69.23(15) . .
O10 Ni2 O13 Ni1 -155.10(15) 2_755 .
N5 Ni2 O13 Ni1 113.45(16) . .
O14 Ni2 O13 Ni1 -34(2) . .
O1 Ni2 O13 Ni1 22.34(14) . .
O7 Ni1 O13 Ni2 62.70(15) . .
O3 Ni1 O13 Ni2 -114.58(15) 2_766 .
N3 Ni1 O13 Ni2 -36.8(18) . .
N1 Ni1 O13 Ni2 152.03(17) . .
O1 Ni1 O13 Ni2 -21.35(13) . .
O7 Ni1 N1 C20 -170.8(5) . .
O3 Ni1 N1 C20 8.1(5) 2_766 .
O13 Ni1 N1 C20 96.9(5) . .
N3 Ni1 N1 C20 -82.3(5) . .
O1 Ni1 N1 C20 127.5(7) . .
O7 Ni1 N1 C16 5.5(5) . .
O3 Ni1 N1 C16 -175.6(5) 2_766 .
O13 Ni1 N1 C16 -86.8(5) . .
N3 Ni1 N1 C16 94.0(5) . .
O1 Ni1 N1 C16 -56.1(9) . .
O6 Ni3 N2 C24 152.0(4) 2_655 .
O12 Ni3 N2 C24 -30.3(4) 1_556 .
O15 Ni3 N2 C24 27.5(15) . .
N4 Ni3 N2 C24 -120.8(5) 1_545 .
O16 Ni3 N2 C24 58.5(4) . .
O6 Ni3 N2 C23 -29.0(6) 2_655 .
O12 Ni3 N2 C23 148.7(6) 1_556 .
O15 Ni3 N2 C23 -153.5(11) . .
N4 Ni3 N2 C23 58.2(6) 1_545 .
O16 Ni3 N2 C23 -122.6(6) . .
O7 Ni1 N3 C41 -169.3(4) . .
O3 Ni1 N3 C41 8.1(4) 2_766 .
O13 Ni1 N3 C41 -69.6(18) . .
N1 Ni1 N3 C41 101.6(4) . .
O1 Ni1 N3 C41 -84.8(4) . .
O7 Ni1 N3 C45 6.7(4) . .
O3 Ni1 N3 C45 -176.0(4) 2_766 .
O13 Ni1 N3 C45 106.4(17) . .
N1 Ni1 N3 C45 -82.5(4) . .
O1 Ni1 N3 C45 91.1(4) . .
O8 Ni2 N5 C55 -62.0(19) . .
O10 Ni2 N5 C55 -2.4(5) 2_755 .
O13 Ni2 N5 C55 89.4(5) . .
O14 Ni2 N5 C55 -92.7(5) . .
O1 Ni2 N5 C55 169.4(5) . .
O8 Ni2 N5 C51 111.6(17) . .
O10 Ni2 N5 C51 171.2(5) 2_755 .
O13 Ni2 N5 C51 -97.1(5) . .
O14 Ni2 N5 C51 80.8(5) . .
O1 Ni2 N5 C51 -17.0(5) . .
Ni2 O1 C1 O2 -7.0(7) . .
Ni1 O1 C1 O2 -163.2(3) . .
Ni2 O1 C1 C2 178.9(3) . .
Ni1 O1 C1 C2 22.7(8) . .
O2 C1 C2 C3 -112.6(5) . .
O1 C1 C2 C3 61.9(7) . .
O2 C1 C2 C7 60.5(6) . .
O1 C1 C2 C7 -124.9(5) . .
C7 C2 C3 C4 -2.8(8) . .
C1 C2 C3 C4 170.3(4) . .
C2 C3 C4 C5 1.0(8) . .
C2 C3 C4 C14 178.1(5) . .
C3 C4 C5 C6 0.3(8) . .
C14 C4 C5 C6 -176.7(5) . .
C4 C5 C6 C7 0.0(9) . .
C5 C6 C7 C2 -1.6(8) . .
C5 C6 C7 C8 175.8(5) . .
C3 C2 C7 C6 3.0(7) . .
C1 C2 C7 C6 -170.0(5) . .
C3 C2 C7 C8 -174.4(5) . .
C1 C2 C7 C8 12.5(7) . .
C6 C7 C8 C9 47.1(8) . .
C2 C7 C8 C9 -135.6(6) . .
C6 C7 C8 C13 -134.6(6) . .
C2 C7 C8 C13 42.7(8) . .
C13 C8 C9 C10 3.1(9) . .
C7 C8 C9 C10 -178.6(5) . .
C8 C9 C10 C11 -3.2(10) . .
C9 C10 C11 C100 1.4(9) . .
C9 C10 C11 C15 178.5(6) . .
C9 C8 C13 C100 -1.4(8) . .
C7 C8 C13 C100 -179.7(5) . .
Ni1 O3 C14 O4 -15.3(8) 2_766 .
Ni1 O3 C14 C4 163.9(3) 2_766 .
C5 C4 C14 O4 12.3(8) . .
C3 C4 C14 O4 -164.7(5) . .
C5 C4 C14 O3 -166.9(5) . .
C3 C4 C14 O3 16.1(7) . .
Ni3 O6 C15 O5 1.7(11) 2_655 .
Ni3 O6 C15 C11 -173.8(4) 2_655 .
C100 C11 C15 O5 -37.0(10) . .
C10 C11 C15 O5 146.0(8) . .
C100 C11 C15 O6 138.9(6) . .
C10 C11 C15 O6 -38.1(9) . .
C20 N1 C16 C17 3.7(10) . .
Ni1 N1 C16 C17 -172.9(6) . .
N1 C16 C17 C18 -1.0(11) . .
C16 C17 C18 C19 -2.7(10) . .
C16 C17 C18 C21 172.6(6) . .
C17 C18 C19 C20 3.4(9) . .
C21 C18 C19 C20 -171.8(5) . .
C16 N1 C20 C19 -3.0(9) . .
Ni1 N1 C20 C19 173.6(4) . .
C18 C19 C20 N1 -0.5(10) . .
C19 C18 C21 C25 24.1(9) . .
C17 C18 C21 C25 -151.0(6) . .
C19 C18 C21 C22 -162.0(7) . .
C17 C18 C21 C22 23.0(10) . .
C25 C21 C22 C23 -0.7(11) . .
C18 C21 C22 C23 -174.9(7) . .
C24 N2 C23 C22 -2.6(11) . .
Ni3 N2 C23 C22 178.4(6) . .
C21 C22 C23 N2 2.0(12) . .
C23 N2 C24 C25 2.1(9) . .
Ni3 N2 C24 C25 -178.8(5) . .
C22 C21 C25 C24 0.2(9) . .
C18 C21 C25 C24 174.6(6) . .
N2 C24 C25 C21 -1.0(10) . .
Ni2 O8 C26 O7 2.7(8) . .
Ni2 O8 C26 C27 -175.6(3) . .
Ni1 O7 C26 O8 -16.2(8) . .
Ni1 O7 C26 C27 162.0(3) . .
O8 C26 C27 C28 15.6(8) . .
O7 C26 C27 C28 -162.8(5) . .
O8 C26 C27 C32 -166.0(5) . .
O7 C26 C27 C32 15.6(8) . .
C32 C27 C28 C29 -0.5(9) . .
C26 C27 C28 C29 177.9(5) . .
C27 C28 C29 C30 4.9(9) . .
C27 C28 C29 C33 -167.6(5) . .
C28 C29 C30 C31 -5.9(9) . .
C33 C29 C30 C31 166.3(6) . .
C28 C29 C30 C34 173.3(6) . .
C33 C29 C30 C34 -14.5(9) . .
C29 C30 C31 C32 2.7(10) . .
C34 C30 C31 C32 -176.5(6) . .
C30 C31 C32 C27 1.5(10) . .
C28 C27 C32 C31 -2.7(9) . .
C26 C27 C32 C31 178.9(6) . .
Ni2 O10 C33 O9 20.1(8) 2_755 .
Ni2 O10 C33 C29 -159.4(4) 2_755 .
C28 C29 C33 O10 117.0(6) . .
C30 C29 C33 O10 -55.4(8) . .
C28 C29 C33 O9 -62.6(8) . .
C30 C29 C33 O9 125.0(6) . .
C31 C30 C34 C35 126.6(6) . .
C29 C30 C34 C35 -52.6(9) . .
C31 C30 C34 C39 -49.8(9) . .
C29 C30 C34 C39 131.0(6) . .
C39 C34 C35 C36 1.5(9) . .
C30 C34 C35 C36 -175.0(5) . .
C34 C35 C36 C37 -0.5(9) . .
C35 C36 C37 C38 -2.1(9) . .
C35 C36 C37 C40 177.2(5) . .
C36 C37 C38 C39 3.6(8) . .
C40 C37 C38 C39 -175.7(5) . .
C37 C38 C39 C34 -2.6(9) . .
C35 C34 C39 C38 0.0(9) . .
C30 C34 C39 C38 176.5(5) . .
Ni3 O12 C40 O11 -15.2(8) 1_554 .
Ni3 O12 C40 C37 165.0(3) 1_554 .
C36 C37 C40 O11 164.5(5) . .
C38 C37 C40 O11 -16.2(8) . .
C36 C37 C40 O12 -15.6(7) . .
C38 C37 C40 O12 163.7(5) . .
C45 N3 C41 C42 -6.1(8) . .
Ni1 N3 C41 C42 170.2(4) . .
N3 C41 C42 C43 3.1(9) . .
C41 C42 C43 C44 1.4(8) . .
C41 C42 C43 C46 -176.8(5) . .
C42 C43 C44 C45 -2.6(8) . .
C46 C43 C44 C45 175.6(5) . .
C41 N3 C45 C44 4.8(8) . .
Ni1 N3 C45 C44 -171.4(4) . .
C43 C44 C45 N3 -0.6(9) . .
C44 C43 C46 C47 -152.6(6) . .
C42 C43 C46 C47 25.5(8) . .
C44 C43 C46 C50 27.1(9) . .
C42 C43 C46 C50 -154.8(5) . .
C50 C46 C47 C48 -0.5(8) . .
C43 C46 C47 C48 179.3(5) . .
C49 N4 C48 C47 0.9(9) . .
Ni3 N4 C48 C47 -177.2(5) 1_565 .
C46 C47 C48 N4 -0.6(9) . .
C48 N4 C49 C50 -0.1(9) . .
Ni3 N4 C49 C50 177.8(4) 1_565 .
N4 C49 C50 C46 -0.9(9) . .
C47 C46 C50 C49 1.1(8) . .
C43 C46 C50 C49 -178.6(5) . .
C55 N5 C51 C52 0.5(10) . .
Ni2 N5 C51 C52 -173.5(5) . .
N5 C51 C52 C53 -2.8(11) . .
C51 C52 C53 C54 3.1(10) . .
C51 C52 C53 C53 -177.8(7) . 2_866
C52 C53 C54 C55 -1.5(10) . .
C53 C53 C54 C55 179.4(7) 2_866 .
C51 N5 C55 C54 1.2(11) . .
Ni2 N5 C55 C54 175.1(6) . .
C53 C54 C55 N5 -0.7(12) . .
C10 C11 C100 C13 0.3(9) . .
C15 C11 C100 C13 -176.9(6) . .
C8 C13 C100 C11 -0.3(9) . .

loop_
_platon_squeeze_void_nr
_platon_squeeze_void_average_x
_platon_squeeze_void_average_y
_platon_squeeze_void_average_z
_platon_squeeze_void_volume
_platon_squeeze_void_count_electrons
_platon_squeeze_void_content
1 -0.117 -0.117 0.383 780 104 ' '
